data_2004978
loop_
_publ_author_name
'Parvez, M.'
'Mesher, S. T. E.'
'Clark, P. D.'

_publ_section_title
;
 [1,3]Dithiolo[4,5-<i>b</i>][1]benzothiophene-2-thione
;
_journal_issue 6
_journal_name_full 'Acta Crystallographica Section C'
_journal_page_first 1503
_journal_page_last 1505
_journal_paper_doi 10.1107/S0108270195016532
_journal_volume 52
_journal_year 1996
_chemical_formula_analytical 'C9 H4 S4'
_chemical_formula_moiety 'C9 H4 S4'
_chemical_formula_structural 'C9 H4 S4'
_chemical_formula_sum 'C9 H4 S4'
_chemical_formula_weight 240.37
_space_group_crystal_system monoclinic
_space_group_IT_number 15
_space_group_name_Hall '-C 2yc'
_space_group_name_H-M_alt 'C 1 2/c 1'
_cell_angle_alpha 90
_cell_angle_beta 103.890(10)
_cell_angle_gamma 90
_cell_formula_units_Z 8
_cell_length_a 23.144(3)
_cell_length_b 4.0360(10)
_cell_length_c 20.956(3)
_cell_measurement_reflns_used 25
_cell_measurement_temperature 296
_cell_measurement_theta_max 20.0
_cell_measurement_theta_min 10.0
_cell_volume 1900.2(6)
_computing_cell_refinement 'MSC/AFC Diffractometer Control Software'
_computing_data_collection
;
MSC/AFC Diffractometer Control Software
(Molecular Structure Corporation, 1988)
;
_computing_data_reduction 'TEXSAN (Molecular Structure Corporation, 1994)'
_computing_publication_material TEXSAN
_computing_structure_refinement TEXSAN
_computing_structure_solution 'SAPI91 (Fan, 1991)'
_diffrn_ambient_temperature 296
_diffrn_measurement_device 'Rigaku AFC-6S'
_diffrn_measurement_method \w/2\q
_diffrn_radiation_monochromator graphite
_diffrn_radiation_source 'X-ray tube'
_diffrn_radiation_type MoK\a
_diffrn_radiation_wavelength 0.71069
_diffrn_reflns_av_R_equivalents 0.038
_diffrn_reflns_limit_h_max 26
_diffrn_reflns_limit_h_min 0
_diffrn_reflns_limit_k_max 4
_diffrn_reflns_limit_k_min 0
_diffrn_reflns_limit_l_max 24
_diffrn_reflns_limit_l_min -24
_diffrn_reflns_number 1995
_diffrn_reflns_theta_max 25.0
_diffrn_reflns_theta_min 2.0
_diffrn_standards_decay_% 0.25
_diffrn_standards_interval_count 200
_diffrn_standards_number 3
_exptl_absorpt_coefficient_mu 0.940
_exptl_absorpt_correction_T_max 0.942
_exptl_absorpt_correction_T_min 0.559
_exptl_absorpt_correction_type 'empirical via \y scan (North, Phillips & Mathews, 1968)'
_exptl_absorpt_process_details 'psi-scan (3 reflections) '
_exptl_crystal_colour yellow
_exptl_crystal_density_diffrn 1.680
_exptl_crystal_description plate
_exptl_crystal_F_000 976
_exptl_crystal_size_max 0.50
_exptl_crystal_size_mid 0.28
_exptl_crystal_size_min 0.08
_refine_diff_density_max 0.42
_refine_diff_density_min -0.44
_refine_ls_extinction_method none
_refine_ls_goodness_of_fit_obs 2.856
_refine_ls_hydrogen_treatment 'H atoms riding with C---H 0.95\%A'
_refine_ls_matrix_type full
_refine_ls_number_parameters 118
_refine_ls_number_reflns 1089
_refine_ls_number_restraints 0
_refine_ls_R_factor_obs 0.0562
_refine_ls_shift/esd_max 0.0002
_refine_ls_structure_factor_coef F
_refine_ls_weighting_details 'w = 1/[\s^2^(F~o~) + 0.016(F~o~^2^)]'
_refine_ls_weighting_scheme calc
_refine_ls_wR_factor_obs 0.0569
_reflns_number_observed 1089
_reflns_number_total 1938
_reflns_observed_criterion I>3\s(I)
_cod_data_source_file fg1109.cif
_cod_data_source_block fg1109
_cod_depositor_comments
;
 Marking attached hydrogen atoms.

 Antanas Vaitkus,
 2017-08-02

 Correcting space group symmetry operation list:
 1) Removing duplicate symmetry operations:
    x,y,z
    -x,y,-z+1/2
    -x,-y,-z
    x,-y,z+1/2
 2) Adding symmetry operations that are required by the '-C 2yc' space group:
    -x+1/2,-y+1/2,-z
    -x+1/2,y+1/2,-z+1/2
    x+1/2,-y+1/2,z+1/2
    x+1/2,y+1/2,z

 Adding the Hall space group symbol and the space group number.

 Antanas Vaitkus,
 2017-07-20

The following automatic conversions were performed:

'_refine_ls_weighting_scheme' value 'w = 1/[\s^2^(F~o~) +
0.016(F~o~^2^)]' was changed to 'calc'. New tag
'_refine_ls_weighting_details' was created. The value of the new tag
was set to 'w = 1/[\s^2^(F~o~) + 0.016(F~o~^2^)]'.

Automatic conversion script
Id: cif_fix_values 3143 2015-03-26 13:38:13Z robertas 
;
_cod_original_cell_volume 1900.2(5)
_cod_original_sg_symbol_H-M 'C 2/c'
_cod_database_code 2004978

loop_
_space_group_symop_id
_space_group_symop_operation_xyz
1 x,y,z
2 -x,y,-z+1/2
3 -x,-y,-z
4 x,-y,z+1/2
5 -x+1/2,-y+1/2,-z
6 -x+1/2,y+1/2,-z+1/2
7 x+1/2,-y+1/2,z+1/2
8 x+1/2,y+1/2,z

loop_
_atom_site_aniso_label
_atom_site_aniso_U_11
_atom_site_aniso_U_22
_atom_site_aniso_U_33
_atom_site_aniso_U_12
_atom_site_aniso_U_13
_atom_site_aniso_U_23
S 0.0650(10) 0.066(2) 0.0350(10) 0.0070(10) 0.0080(10) -0.0110(10)
S1 0.0360(10) 0.051(2) 0.0340(10) -0.0010(10) 0.0030(10) -0.0030(10)
S3 0.0370(10) 0.046(2) 0.0360(10) 0.0010(10) 0.0130(10) -0.0020(10)
S4 0.0330(10) 0.0440(10) 0.0350(10) -0.0020(10) 0.0050(10) -0.0040(10)
C2 0.050(4) 0.031(5) 0.033(4) 0.005(4) 0.012(3) 0.012(4)
C5 0.056(5) 0.027(5) 0.035(4) -0.005(4) 0.012(3) -0.001(4)
C6 0.060(5) 0.043(6) 0.041(4) 0.003(5) 0.023(4) -0.006(4)
C7 0.047(4) 0.045(6) 0.059(5) 0.007(4) 0.028(4) -0.001(5)
C8 0.035(4) 0.053(6) 0.047(4) -0.004(4) 0.010(3) -0.003(4)
C9 0.036(4) 0.034(5) 0.032(3) 0.000(4) 0.015(3) -0.003(4)
C10 0.034(4) 0.028(5) 0.029(3) -0.005(4) 0.007(3) 0.005(3)
C11 0.034(4) 0.043(6) 0.034(4) -0.003(4) 0.011(3) 0.004(4)
C12 0.034(4) 0.025(5) 0.034(3) 0.001(3) 0.011(3) 0.006(3)

loop_
_atom_site_label
_atom_site_fract_x
_atom_site_fract_y
_atom_site_fract_z
_atom_site_U_iso_or_equiv
_atom_site_thermal_displace_type
S .13766(9) -0.2392(7) .65630(9) .0558(7) Uij
S1 .08111(8) .0772(6) .75450(8) .0412(6) Uij
S3 .20948(8) -.0197(6) .78671(8) .0390(6) Uij
S4 .21662(7) .3318(5) .91997(8) .0378(6) Uij
C2 .1425(3) -.066(2) .7282(3) .038(2) Uij
C5 .1411(3) .632(2) .9903(3) .039(2) Uij
C6 .0844(3) .720(2) .9924(3) .046(2) Uij
C7 .0364(3) .656(2) .9408(4) .048(3) Uij
C8 .0430(3) .501(2) .8849(3) .045(2) Uij
C9 .1796(3) .177(2) .8441(3) .033(2) Uij
C10 .1208(3) .224(2) .8305(3) .031(2) Uij
C11 .1490(3) .470(2) .9343(3) .037(2) Uij
C12 .1001(3) .398(2) .8819(3) .030(2) Uij
H5 .1741 .6798 1.0259 .0463 Uij
H6 .0781 .8263 1.0306 .0555 Uij
H7 -0.0022 .7213 .9442 .0560 Uij
H8 .0098 .4669 .8491 .0543 Uij

loop_
_atom_type_symbol
_atom_type_scat_dispersion_real
_atom_type_scat_dispersion_imag
_atom_type_scat_source
C 0.003 0.002 'International Tables'
H 0.000 0.000 'International Tables'
S 0.125 0.123 'International Tables'

loop_
_geom_angle_atom_site_label_1
_geom_angle_atom_site_label_2
_geom_angle_atom_site_label_3
_geom_angle
_geom_angle_publ_flag
C2 S1 C10 96.4(3) yes
C2 S3 C9 95.8(3) yes
C9 S4 C11 90.4(3) yes
S C2 S1 123.5(4) yes
S C2 S3 123.0(4) yes
S1 C2 S3 113.5(4) yes
C6 C5 C11 117.9(6) no
C5 C6 C7 121.7(7) no
C6 C7 C8 121.5(7) no
C7 C8 C12 118.5(6) no
S3 C9 S4 128.0(4) yes
S3 C9 C10 118.4(5) yes
S4 C9 C10 113.6(5) yes
S1 C10 C9 115.8(5) yes
S1 C10 C12 130.1(5) yes
C9 C10 C12 114.1(6) yes
S4 C11 C5 126.6(5) yes
S4 C11 C12 112.6(5) yes
C5 C11 C12 120.8(6) no
C8 C12 C10 131.0(6) yes
C8 C12 C11 119.5(6) no
C10 C12 C11 109.4(6) yes

loop_
_geom_bond_atom_site_label_1
_geom_bond_atom_site_label_2
_geom_bond_distance
_geom_bond_publ_flag
S C2 1.641(7) yes
S1 C2 1.740(7) yes
S1 C10 1.740(6) yes
S3 C2 1.741(7) yes
S3 C9 1.720(7) yes
S4 C9 1.730(7) yes
S4 C11 1.754(7) yes
C5 C6 1.371(10) no
C5 C11 1.393(9) no
C6 C7 1.376(10) no
C7 C8 1.368(10) no
C8 C12 1.402(9) no
C9 C10 1.335(8) yes
C10 C12 1.458(9) yes
C11 C12 1.405(9) no
